data_7238229
loop_
_publ_author_name
'Graus, Sara'
'Casabona, Diego'
'Uriel, Santiago'
'Cativiela, Carlos'
'Serrano, Jos\'e Luis'

_publ_section_title
;
 Supramolecular arrangements based on cyclohexane-5-spirohydantoin
 derivatives
;
_journal_issue 10
_journal_name_full CrystEngComm
_journal_page_first 3132
_journal_paper_doi 10.1039/c001232g
_journal_volume 12
_journal_year 2010
_chemical_formula_sum 'C9 H12 N2 O4'
_chemical_formula_weight 212.21
_space_group_IT_number 12
_space_group_name_Hall '-C 2y'
_space_group_name_H-M_alt 'C 1 2/m 1'
_symmetry_cell_setting monoclinic
_symmetry_space_group_name_H-M 'C 1 2/m 1'
_atom_sites_solution_hydrogens geom
_atom_sites_solution_primary direct
_atom_sites_solution_secondary difmap
_audit_creation_method SHELXL-97
_cell_angle_alpha 90.00
_cell_angle_beta 105.170(10)
_cell_angle_gamma 90.00
_cell_formula_units_Z 4
_cell_length_a 10.410(3)
_cell_length_b 6.865(2)
_cell_length_c 14.194(3)
_cell_measurement_reflns_used 100
_cell_measurement_temperature 293(2)
_cell_measurement_theta_max 34.343
_cell_measurement_theta_min 5.812
_cell_volume 979.0(5)
_computing_cell_refinement 'Siemens XSCANS'
_computing_data_collection 'Siemens XSCANS'
_computing_data_reduction 'Siemens XSCANS'
_computing_molecular_graphics 'Siemens SHELXTL'
_computing_publication_material 'Siemens SHELXTL'
_computing_structure_refinement 'Siemens SHELXTL'
_computing_structure_solution 'Siemens SHELXTL'
_diffrn_ambient_temperature 293(2)
_diffrn_measured_fraction_theta_full 0.998
_diffrn_measured_fraction_theta_max 0.998
_diffrn_measurement_device_type 'Siemens P4'
_diffrn_measurement_method '\w scans'
_diffrn_radiation_monochromator graphite
_diffrn_radiation_source 'fine-focus sealed tube'
_diffrn_radiation_type MoK\a
_diffrn_radiation_wavelength 0.71073
_diffrn_reflns_av_R_equivalents 0.0345
_diffrn_reflns_av_sigmaI/netI 0.0629
_diffrn_reflns_limit_h_max 12
_diffrn_reflns_limit_h_min -1
_diffrn_reflns_limit_k_max 1
_diffrn_reflns_limit_k_min -8
_diffrn_reflns_limit_l_max 16
_diffrn_reflns_limit_l_min -16
_diffrn_reflns_number 1288
_diffrn_reflns_theta_full 24.96
_diffrn_reflns_theta_max 24.96
_diffrn_reflns_theta_min 2.97
_diffrn_standards_interval_count 97
_diffrn_standards_number 3
_exptl_absorpt_coefficient_mu 0.114
_exptl_absorpt_correction_T_max 0.997
_exptl_absorpt_correction_T_min 0.981
_exptl_absorpt_correction_type empirical
_exptl_absorpt_process_details 'Siemens SADABS'
_exptl_crystal_colour Colorless
_exptl_crystal_density_diffrn 1.440
_exptl_crystal_density_method 'not measured'
_exptl_crystal_description Prism
_exptl_crystal_F_000 448
_exptl_crystal_size_max .19
_exptl_crystal_size_mid .12
_exptl_crystal_size_min .10
_refine_diff_density_max 0.251
_refine_diff_density_min -0.278
_refine_diff_density_rms 0.059
_refine_ls_extinction_method none
_refine_ls_goodness_of_fit_ref 1.032
_refine_ls_hydrogen_treatment refall
_refine_ls_matrix_type full
_refine_ls_number_parameters 111
_refine_ls_number_reflns 942
_refine_ls_number_restraints 0
_refine_ls_restrained_S_all 1.032
_refine_ls_R_factor_all 0.1226
_refine_ls_R_factor_gt 0.0526
_refine_ls_shift/su_max 0.001
_refine_ls_shift/su_mean 0.000
_refine_ls_structure_factor_coef Fsqd
_refine_ls_weighting_details 'calc w=1/[\s^2^(Fo^2^)+(0.0385P)^2^+2.0154P] where P=(Fo^2^+2Fc^2^)/3'
_refine_ls_weighting_scheme calc
_refine_ls_wR_factor_gt 0.0994
_refine_ls_wR_factor_ref 0.1330
_reflns_number_gt 526
_reflns_number_total 942
_reflns_threshold_expression >2sigma(I)
_cod_data_source_file c001232g.txt
_cod_data_source_block compound5
_cod_depositor_comments
;
The following automatic conversions were performed:

data item '_exptl_absorpt_correction_type' value 'Empirical' was
changed to 'empirical' in accordance with the
/home/saulius/struct/COD-crude-data/automatic-downloads/DataCite-retrospective/RSC/depositions/lib/dictionaries/cif_core.dic
dictionary named 'cif_core.dic' version 2.4.2 last updated on
2011-04-26.

data item '_symmetry_cell_setting' value 'Monoclinic' was changed to
'monoclinic' in accordance with the
/home/saulius/struct/COD-crude-data/automatic-downloads/DataCite-retrospective/RSC/depositions/lib/dictionaries/cif_core.dic
dictionary named 'cif_core.dic' version 2.4.2 last updated on
2011-04-26.

Automatic conversion script
Id: cif_fix_values 6909 2019-04-08 15:41:33Z antanas 
;
_cod_original_sg_symbol_H-M C2/m
_cod_database_code 7238229

loop_
_symmetry_equiv_pos_as_xyz
'x, y, z'
'-x, y, -z'
'x+1/2, y+1/2, z'
'-x+1/2, y+1/2, -z'
'-x, -y, -z'
'x, -y, z'
'-x+1/2, -y+1/2, -z'
'x+1/2, -y+1/2, z'

loop_
_atom_site_label
_atom_site_type_symbol
_atom_site_fract_x
_atom_site_fract_y
_atom_site_fract_z
_atom_site_U_iso_or_equiv
_atom_site_adp_type
_atom_site_occupancy
_atom_site_symmetry_multiplicity
_atom_site_calc_flag
_atom_site_refinement_flags
O1 O 0.3926(3) 0.0000 0.5765(2) 0.0423(11) Uani 1 2 d S
N1 N 0.3252(4) 0.0000 0.4066(3) 0.0426(13) Uani 1 2 d S
HN1 H 0.408(5) 0.0000 0.398(4) 0.061(18) Uiso 1 2 d S
C1 C 0.3079(4) 0.0000 0.4977(3) 0.0361(13) Uani 1 2 d S
O2 O -0.0235(3) 0.0000 0.3615(2) 0.0411(10) Uani 1 2 d S
N2 N 0.1697(4) 0.0000 0.4874(3) 0.0336(11) Uani 1 2 d S
HN2 H 0.130(5) 0.0000 0.541(4) 0.059(17) Uiso 1 2 d S
C2 C 0.0977(5) 0.0000 0.3909(3) 0.0321(12) Uani 1 2 d S
C3 C 0.1992(4) 0.0000 0.3281(3) 0.0323(13) Uani 1 2 d S
O3 O 0.4118(3) 0.1619(5) 0.0527(2) 0.0795(12) Uani 1 1 d .
H3 H 0.450(6) 0.158(13) 0.004(7) 0.07(3) Uiso 0.50 1 d P
C4 C 0.1836(4) 0.1831(6) 0.2640(3) 0.0398(10) Uani 1 1 d .
H4A H 0.189(3) 0.309(6) 0.304(3) 0.056(12) Uiso 1 1 d .
H4B H 0.091(3) 0.182(6) 0.223(3) 0.048(11) Uiso 1 1 d .
C5 C 0.2833(4) 0.1839(6) 0.2006(3) 0.0415(10) Uani 1 1 d .
H5A H 0.267(3) 0.306(6) 0.159(2) 0.040(10) Uiso 1 1 d .
H5B H 0.377(3) 0.195(6) 0.245(2) 0.050(11) Uiso 1 1 d .
C6 C 0.2714(5) 0.0000 0.1382(4) 0.0342(13) Uani 1 2 d S
H6 H 0.189(5) 0.0000 0.092(4) 0.057(17) Uiso 1 2 d S
C7 C 0.3723(5) 0.0000 0.0772(4) 0.0408(14) Uani 1 2 d S

loop_
_atom_site_aniso_label
_atom_site_aniso_U_11
_atom_site_aniso_U_22
_atom_site_aniso_U_33
_atom_site_aniso_U_23
_atom_site_aniso_U_13
_atom_site_aniso_U_12
O1 0.0282(17) 0.072(3) 0.0265(18) 0.000 0.0064(15) 0.000
N1 0.024(2) 0.080(4) 0.026(2) 0.000 0.0100(18) 0.000
C1 0.031(3) 0.051(4) 0.028(3) 0.000 0.011(2) 0.000
O2 0.0215(18) 0.072(3) 0.0309(18) 0.000 0.0085(14) 0.000
N2 0.023(2) 0.054(3) 0.027(2) 0.000 0.0120(17) 0.000
C2 0.031(3) 0.041(3) 0.030(3) 0.000 0.016(2) 0.000
C3 0.022(2) 0.050(4) 0.027(2) 0.000 0.009(2) 0.000
O3 0.109(3) 0.065(2) 0.096(2) -0.003(2) 0.083(2) -0.010(2)
C4 0.041(2) 0.048(3) 0.036(2) 0.001(2) 0.0211(17) 0.005(2)
C5 0.048(2) 0.046(3) 0.038(2) -0.002(2) 0.0245(18) -0.004(2)
C6 0.034(3) 0.044(4) 0.029(3) 0.000 0.017(2) 0.000
C7 0.040(3) 0.052(4) 0.033(3) 0.000 0.014(2) 0.000

loop_
_atom_type_symbol
_atom_type_description
_atom_type_scat_dispersion_real
_atom_type_scat_dispersion_imag
_atom_type_scat_source
C C 0.0033 0.0016 'International Tables Vol C Tables 4.2.6.8 and 6.1.1.4'
H H 0.0000 0.0000 'International Tables Vol C Tables 4.2.6.8 and 6.1.1.4'
N N 0.0061 0.0033 'International Tables Vol C Tables 4.2.6.8 and 6.1.1.4'
O O 0.0106 0.0060 'International Tables Vol C Tables 4.2.6.8 and 6.1.1.4'

loop_
_geom_angle_atom_site_label_1
_geom_angle_atom_site_label_2
_geom_angle_atom_site_label_3
_geom_angle
_geom_angle_site_symmetry_1
_geom_angle_site_symmetry_3
C1 N1 C3 113.9(4) . .
O1 C1 N1 128.8(4) . .
O1 C1 N2 124.4(4) . .
N1 C1 N2 106.8(4) . .
C2 N2 C1 112.3(4) . .
O2 C2 N2 125.7(4) . .
O2 C2 C3 127.1(4) . .
N2 C2 C3 107.2(4) . .
N1 C3 C4 112.4(2) . 6
N1 C3 C4 112.4(2) . .
C4 C3 C4 109.9(4) 6 .
N1 C3 C2 99.8(3) . .
C4 C3 C2 111.0(2) 6 .
C4 C3 C2 111.0(2) . .
C3 C4 C5 111.5(3) . .
C6 C5 C4 111.8(3) . .
C7 C6 C5 111.4(3) . .
C7 C6 C5 111.4(3) . 6
C5 C6 C5 111.4(4) . 6
O3 C7 O3 122.9(5) . 6
O3 C7 C6 118.6(2) . .
O3 C7 C6 118.6(2) 6 .

loop_
_geom_bond_atom_site_label_1
_geom_bond_atom_site_label_2
_geom_bond_distance
_geom_bond_site_symmetry_2
O1 C1 1.231(5) .
N1 C1 1.351(6) .
N1 C3 1.482(6) .
C1 N2 1.407(5) .
O2 C2 1.221(5) .
N2 C2 1.378(6) .
C2 C3 1.550(6) .
C3 C4 1.536(4) 6
C3 C4 1.536(4) .
O3 C7 1.265(4) .
C4 C5 1.541(4) .
C5 C6 1.528(5) .
C6 C7 1.526(6) .
C6 C5 1.528(5) 6
C7 O3 1.265(4) 6

loop_
_geom_hbond_atom_site_label_D
_geom_hbond_atom_site_label_H
_geom_hbond_atom_site_label_A
_geom_hbond_distance_DH
_geom_hbond_distance_HA
_geom_hbond_distance_DA
_geom_hbond_angle_DHA
_geom_hbond_site_symmetry_A
N1 HN1 O1 0.90(5) 2.02(5) 2.885(5) 163(5) 5_656
N2 HN2 O2 0.96(5) 1.98(5) 2.937(5) 172(4) 5_556
O3 H3 O3 0.88(8) 1.83(7) 2.654(5) 156(8) 2_655
